data_4088841
loop_
_publ_author_name
'Stolley, Ryan M.'
'Darmon, Jonathan M.'
'Das, Parthapratim'
'Helm, Monte L.'

_publ_section_title
;
 Nickel Bis-Diphosphine Complexes: Controlling the Binding and Heterolysis
 of H2
;
_journal_issue 17
_journal_name_full Organometallics
_journal_page_first 2965
_journal_paper_doi 10.1021/acs.organomet.6b00486
_journal_volume 35
_journal_year 2016
_chemical_formula_moiety 'C60 H86 N2 Ni P4, 2(B F4), C2 H3 N'
_chemical_formula_sum 'C62 H89 B2 F8 N3 Ni P4'
_chemical_formula_weight 1232.57
_space_group_crystal_system orthorhombic
_space_group_IT_number 29
_space_group_name_Hall 'P -2bc -2c'
_space_group_name_H-M_alt 'P c 21 b'
_atom_sites_solution_hydrogens geom
_atom_sites_solution_primary iterative
_audit_creation_date 2015-05-26
_audit_creation_method
;
Olex2 1.2
(compiled 2015.01.26 svn.r3151 for OlexSys, GUI svn.r4998)
;
_cell_angle_alpha 90
_cell_angle_beta 90
_cell_angle_gamma 90
_cell_formula_units_Z 4
_cell_length_a 9.7934(4)
_cell_length_b 23.4534(8)
_cell_length_c 26.9825(10)
_cell_measurement_reflns_used 8191
_cell_measurement_temperature 296(2)
_cell_measurement_theta_max 26.37
_cell_measurement_theta_min 2.21
_cell_volume 6197.6(4)
_computing_molecular_graphics 'Olex2 (Dolomanov et al., 2009)'
_computing_publication_material 'Olex2 (Dolomanov et al., 2009)'
_computing_structure_refinement 'ShelXL (Sheldrick, 2008)'
_computing_structure_solution 'olex2.solve (Bourhis et al., 2015)'
_diffrn_ambient_temperature 296.15
_diffrn_measured_fraction_theta_full 0.998
_diffrn_measured_fraction_theta_max 0.996
_diffrn_measurement_device_type 'Bruker APEX-II CCD'
_diffrn_measurement_method '\f and \w scans'
_diffrn_radiation_monochromator graphite
_diffrn_radiation_type MoK\a
_diffrn_radiation_wavelength 0.71073
_diffrn_reflns_av_R_equivalents 0.0312
_diffrn_reflns_av_unetI/netI 0.0466
_diffrn_reflns_Laue_measured_fraction_full 0.998
_diffrn_reflns_Laue_measured_fraction_max 0.996
_diffrn_reflns_limit_h_max 12
_diffrn_reflns_limit_h_min -11
_diffrn_reflns_limit_k_max 28
_diffrn_reflns_limit_k_min -29
_diffrn_reflns_limit_l_max 33
_diffrn_reflns_limit_l_min -19
_diffrn_reflns_number 27105
_diffrn_reflns_point_group_measured_fraction_full 0.998
_diffrn_reflns_point_group_measured_fraction_max 0.997
_diffrn_reflns_theta_full 26.000
_diffrn_reflns_theta_max 26.430
_diffrn_reflns_theta_min 1.737
_diffrn_standards_number 0
_exptl_absorpt_coefficient_mu 0.482
_exptl_absorpt_correction_T_max 1.0000
_exptl_absorpt_correction_T_min 0.8535
_exptl_absorpt_correction_type multi-scan
_exptl_absorpt_process_details
;
SADABS-2008/1 (Bruker,2008) was used for absorption correction.
wR2(int) was 0.0658 before and 0.0390 after correction.
The Ratio of minimum to maximum transmission is 0.8535.
The \l/2 correction factor is 0.0015.
;
_exptl_crystal_colour orange
_exptl_crystal_colour_primary orange
_exptl_crystal_density_diffrn 1.321
_exptl_crystal_description block
_exptl_crystal_F_000 2608
_exptl_crystal_size_max 0.2
_exptl_crystal_size_mid 0.15
_exptl_crystal_size_min 0.1
_refine_diff_density_max 1.339
_refine_diff_density_min -0.379
_refine_diff_density_rms 0.072
_refine_ls_abs_structure_details
;
 Flack x determined using 4606 quotients [(I+)-(I-)]/[(I+)+(I-)]
 (Parsons and Flack (2004), Acta Cryst. A60, s61).
;
_refine_ls_abs_structure_Flack -0.002(5)
_refine_ls_extinction_method none
_refine_ls_goodness_of_fit_ref 1.052
_refine_ls_hydrogen_treatment constr
_refine_ls_matrix_type full
_refine_ls_number_parameters 723
_refine_ls_number_reflns 12235
_refine_ls_number_restraints 1
_refine_ls_restrained_S_all 1.052
_refine_ls_R_factor_all 0.0574
_refine_ls_R_factor_gt 0.0484
_refine_ls_shift/su_max 0.001
_refine_ls_shift/su_mean 0.000
_refine_ls_structure_factor_coef Fsqd
_refine_ls_weighting_details
;
 w=1/[\s^2^(Fo^2^)+(0.0705P)^2^+1.9278P]
 where P=(Fo^2^+2Fc^2^)/3
;
_refine_ls_weighting_scheme calc
_refine_ls_wR_factor_gt 0.1151
_refine_ls_wR_factor_ref 0.1201
_reflns_Friedel_coverage 0.950
_reflns_Friedel_fraction_full 0.998
_reflns_Friedel_fraction_max 0.997
_reflns_number_gt 10844
_reflns_number_total 12235
_reflns_threshold_expression 'I > 2\s(I)'
_cod_data_source_file om6b00486_si_002.cif
_cod_data_source_block ee33pd_0m
_cod_database_code 4088841
_shelxl_version_number 2013-2
_shelx_space_group_comment
;
The symmetry employed for this shelxl refinement is uniquely defined
by the following loop, which should always be used as a source of
symmetry information in preference to the above space-group names.
They are only intended as comments.
;
_shelx_estimated_absorpt_t_max 0.953
_shelx_estimated_absorpt_t_min 0.910
_olex2_refinement_description
;
1. Twinned data refinement
 Scales: 0.530(16) 0.470(16)
2. Fixed Uiso
 At 1.2 times of:
  All C(H) groups, All C(H,H) groups
 At 1.5 times of:
  All C(H,H,H) groups
3.a Ternary CH refined with riding coordinates:
 C6(H6), C12(H12), C18(H18), C36(H36), C42(H42), C48(H48)
3.b Secondary CH2 refined with riding coordinates:
 C1(H1A,H1B), C2(H2A,H2B), C3(H3A,H3B), C4(H4A,H4B), C5(H5A,H5B), C7(H7A,H7B),
 C8(H8A,H8B), C9(H9A,H9B), C10(H10A,H10B), C11(H11A,H11B), C13(H13A,H13B),
 C14(H14A,H14B), C15(H15A,H15B), C16(H16A,H16B), C17(H17A,H17B), C31(H31A,H31B),
  C32(H32A,H32B), C33(H33A,H33B), C34(H34A,H34B), C35(H35A,H35B), C37(H37A,
 H37B), C38(H38A,H38B), C39(H39A,H39B), C40(H40A,H40B), C41(H41A,H41B),
 C43(H43A,H43B), C44(H44A,H44B), C45(H45A,H45B), C46(H46A,H46B), C47(H47A,H47B)
3.c Aromatic/amide H refined with riding coordinates:
 C20(H20), C21(H21), C22(H22), C23(H23), C24(H24), C26(H26), C27(H27),
 C28(H28), C29(H29), C30(H30), C50(H50), C51(H51), C52(H52), C53(H53), C54(H54),
  C56(H56), C57(H57), C58(H58), C59(H59), C60(H60)
3.d Idealised Me refined as rotating group:
 C62(H62A,H62B,H62C)
;
_olex2_submission_special_instructions 'No special instructions were received'

loop_
_space_group_symop_operation_xyz
'x, y, z'
'-x, y+1/2, -z'
'x, y+1/2, -z+1/2'
'-x, y, z+1/2'

loop_
_atom_site_label
_atom_site_type_symbol
_atom_site_fract_x
_atom_site_fract_y
_atom_site_fract_z
_atom_site_U_iso_or_equiv
_atom_site_adp_type
_atom_site_occupancy
_atom_site_site_symmetry_order
_atom_site_calc_flag
_atom_site_refinement_flags_posn
Ni1 Ni 0.22842(6) 0.74049(3) 0.59873(2) 0.01798(14) Uani 1 1 d .
P1 P 0.30457(13) 0.80641(5) 0.54545(4) 0.0189(3) Uani 1 1 d .
P2 P 0.32435(13) 0.79967(5) 0.65585(4) 0.0201(3) Uani 1 1 d .
P3 P 0.07813(13) 0.69158(5) 0.64419(4) 0.0198(3) Uani 1 1 d .
P4 P 0.19795(13) 0.66742(5) 0.54671(4) 0.0186(3) Uani 1 1 d .
N1 N 0.2962(4) 0.90000(17) 0.60571(14) 0.0204(9) Uani 1 1 d .
N2 N 0.1395(4) 0.58162(16) 0.61428(13) 0.0183(8) Uani 1 1 d .
C1 C 0.2211(5) 0.8727(2) 0.56573(18) 0.0214(10) Uani 1 1 d .
H1A H 0.2145 0.8987 0.5379 0.026 Uiso 1 1 calc R
H1B H 0.1291 0.8641 0.5769 0.026 Uiso 1 1 calc R
C2 C 0.2597(6) 0.8738(2) 0.65247(18) 0.0239(11) Uani 1 1 d .
H2A H 0.1612 0.8738 0.6561 0.029 Uiso 1 1 calc R
H2B H 0.2980 0.8960 0.6795 0.029 Uiso 1 1 calc R
C3 C 0.5081(5) 0.8066(2) 0.64355(18) 0.0256(11) Uani 1 1 d .
H3A H 0.5336 0.8461 0.6488 0.031 Uiso 1 1 calc R
H3B H 0.5568 0.7840 0.6679 0.031 Uiso 1 1 calc R
C4 C 0.5574(5) 0.7889(2) 0.59220(18) 0.0241(11) Uani 1 1 d .
H4A H 0.5428 0.7482 0.5884 0.029 Uiso 1 1 calc R
H4B H 0.6549 0.7957 0.5902 0.029 Uiso 1 1 calc R
C5 C 0.4880(5) 0.8196(2) 0.54887(17) 0.0235(11) Uani 1 1 d .
H5A H 0.5301 0.8073 0.5181 0.028 Uiso 1 1 calc R
H5B H 0.5034 0.8603 0.5521 0.028 Uiso 1 1 calc R
C6 C 0.2650(5) 0.8080(2) 0.47825(17) 0.0206(10) Uani 1 1 d .
H6 H 0.3109 0.7752 0.4632 0.025 Uiso 1 1 calc R
C7 C 0.3199(6) 0.8618(2) 0.45214(18) 0.0292(12) Uani 1 1 d .
H7A H 0.4179 0.8644 0.4569 0.035 Uiso 1 1 calc R
H7B H 0.2782 0.8955 0.4665 0.035 Uiso 1 1 calc R
C8 C 0.2873(7) 0.8590(3) 0.39625(19) 0.0382(15) Uani 1 1 d .
H8A H 0.3195 0.8935 0.3802 0.046 Uiso 1 1 calc R
H8B H 0.3346 0.8269 0.3815 0.046 Uiso 1 1 calc R
C9 C 0.1369(7) 0.8528(3) 0.3879(2) 0.0385(14) Uani 1 1 d .
H9A H 0.1189 0.8508 0.3526 0.046 Uiso 1 1 calc R
H9B H 0.0903 0.8862 0.4009 0.046 Uiso 1 1 calc R
C10 C 0.0814(7) 0.8000(3) 0.41291(19) 0.0378(14) Uani 1 1 d .
H10A H 0.1220 0.7664 0.3980 0.045 Uiso 1 1 calc R
H10B H -0.0166 0.7980 0.4080 0.045 Uiso 1 1 calc R
C11 C 0.1133(6) 0.8008(2) 0.46893(18) 0.0295(12) Uani 1 1 d .
H11A H 0.0640 0.8319 0.4845 0.035 Uiso 1 1 calc R
H11B H 0.0824 0.7654 0.4838 0.035 Uiso 1 1 calc R
C12 C 0.3175(5) 0.7879(2) 0.72409(16) 0.0217(10) Uani 1 1 d .
H12 H 0.2223 0.7929 0.7343 0.026 Uiso 1 1 calc R
C13 C 0.4036(6) 0.8313(2) 0.75371(19) 0.0307(12) Uani 1 1 d .
H13A H 0.4997 0.8259 0.7465 0.037 Uiso 1 1 calc R
H13B H 0.3786 0.8698 0.7442 0.037 Uiso 1 1 calc R
C14 C 0.3776(7) 0.8228(2) 0.80943(19) 0.0351(13) Uani 1 1 d .
H14A H 0.4342 0.8491 0.8281 0.042 Uiso 1 1 calc R
H14B H 0.2829 0.8314 0.8168 0.042 Uiso 1 1 calc R
C15 C 0.4089(7) 0.7622(3) 0.8256(2) 0.0385(14) Uani 1 1 d .
H15A H 0.5061 0.7554 0.8225 0.046 Uiso 1 1 calc R
H15B H 0.3845 0.7578 0.8603 0.046 Uiso 1 1 calc R
C16 C 0.3324(7) 0.7189(2) 0.79529(19) 0.0360(14) Uani 1 1 d .
H16A H 0.2353 0.7224 0.8018 0.043 Uiso 1 1 calc R
H16B H 0.3608 0.6809 0.8048 0.043 Uiso 1 1 calc R
C17 C 0.3597(6) 0.7279(2) 0.73928(17) 0.0253(11) Uani 1 1 d .
H17A H 0.4560 0.7223 0.7324 0.030 Uiso 1 1 calc R
H17B H 0.3084 0.7001 0.7202 0.030 Uiso 1 1 calc R
C18 C 0.2753(6) 0.9633(2) 0.60580(19) 0.0244(11) Uani 1 1 d .
H18 H 0.1778 0.9711 0.6102 0.029 Uiso 1 1 calc R
C19 C 0.3198(6) 0.9872(2) 0.55600(18) 0.0226(10) Uani 1 1 d .
C20 C 0.2307(6) 1.0191(2) 0.5273(2) 0.0281(11) Uani 1 1 d .
H20 H 0.1437 1.0275 0.5390 0.034 Uiso 1 1 calc R
C21 C 0.2723(7) 1.0387(2) 0.4807(2) 0.0369(14) Uani 1 1 d .
H21 H 0.2129 1.0609 0.4619 0.044 Uiso 1 1 calc R
C22 C 0.3976(6) 1.0261(2) 0.46255(19) 0.0311(12) Uani 1 1 d .
H22 H 0.4225 1.0383 0.4310 0.037 Uiso 1 1 calc R
C23 C 0.4870(6) 0.9953(2) 0.49048(19) 0.0279(12) Uani 1 1 d .
H23 H 0.5734 0.9869 0.4781 0.033 Uiso 1 1 calc R
C24 C 0.4494(5) 0.9763(2) 0.53768(19) 0.0240(11) Uani 1 1 d .
H24 H 0.5119 0.9563 0.5569 0.029 Uiso 1 1 calc R
C25 C 0.3534(7) 0.9908(2) 0.6488(2) 0.0352(14) Uani 1 1 d .
C26 C 0.2868(10) 1.0298(3) 0.6790(3) 0.061(2) Uani 1 1 d .
H26 H 0.1952 1.0385 0.6739 0.073 Uiso 1 1 calc R
C27 C 0.3635(13) 1.0568(3) 0.7186(3) 0.075(3) Uani 1 1 d .
H27 H 0.3209 1.0833 0.7390 0.090 Uiso 1 1 calc R
C28 C 0.4960(14) 1.0437(4) 0.7260(3) 0.084(4) Uani 1 1 d .
H28 H 0.5445 1.0605 0.7518 0.100 Uiso 1 1 calc R
C29 C 0.5565(11) 1.0065(4) 0.6960(3) 0.071(3) Uani 1 1 d .
H29 H 0.6486 0.9983 0.7006 0.085 Uiso 1 1 calc R
C30 C 0.4864(8) 0.9797(3) 0.6583(2) 0.0464(17) Uani 1 1 d .
H30 H 0.5321 0.9532 0.6388 0.056 Uiso 1 1 calc R
C31 C 0.1399(6) 0.6190(2) 0.65780(17) 0.0227(11) Uani 1 1 d .
H31A H 0.2322 0.6213 0.6707 0.027 Uiso 1 1 calc R
H31B H 0.0828 0.6023 0.6833 0.027 Uiso 1 1 calc R
C32 C 0.2410(5) 0.5995(2) 0.57755(18) 0.0198(10) Uani 1 1 d .
H32A H 0.2496 0.5700 0.5526 0.024 Uiso 1 1 calc R
H32B H 0.3289 0.6035 0.5938 0.024 Uiso 1 1 calc R
C33 C -0.0829(5) 0.6796(2) 0.61017(19) 0.0265(11) Uani 1 1 d .
H33A H -0.1081 0.6398 0.6138 0.032 Uiso 1 1 calc R
H33B H -0.1539 0.7022 0.6257 0.032 Uiso 1 1 calc R
C34 C -0.0798(6) 0.6940(2) 0.55480(18) 0.0280(11) Uani 1 1 d .
H34A H -0.1703 0.6884 0.5411 0.034 Uiso 1 1 calc R
H34B H -0.0564 0.7339 0.5509 0.034 Uiso 1 1 calc R
C35 C 0.0209(5) 0.6583(2) 0.52577(18) 0.0247(11) Uani 1 1 d .
H35A H 0.0150 0.6686 0.4910 0.030 Uiso 1 1 calc R
H35B H -0.0042 0.6184 0.5288 0.030 Uiso 1 1 calc R
C36 C 0.0150(5) 0.7171(2) 0.70496(18) 0.0260(11) Uani 1 1 d .
H36 H 0.0947 0.7214 0.7266 0.031 Uiso 1 1 calc R
C37 C -0.0499(6) 0.7758(2) 0.6999(2) 0.0309(12) Uani 1 1 d .
H37A H 0.0165 0.8021 0.6862 0.037 Uiso 1 1 calc R
H37B H -0.1259 0.7735 0.6769 0.037 Uiso 1 1 calc R
C38 C -0.1008(6) 0.7985(3) 0.7493(2) 0.0412(14) Uani 1 1 d .
H38A H -0.0241 0.8042 0.7715 0.049 Uiso 1 1 calc R
H38B H -0.1452 0.8351 0.7444 0.049 Uiso 1 1 calc R
C39 C -0.1999(7) 0.7572(3) 0.7721(2) 0.0464(17) Uani 1 1 d .
H39A H -0.2297 0.7718 0.8039 0.056 Uiso 1 1 calc R
H39B H -0.2795 0.7540 0.7509 0.056 Uiso 1 1 calc R
C40 C -0.1379(7) 0.6996(3) 0.7790(2) 0.0453(16) Uani 1 1 d .
H40A H -0.2063 0.6738 0.7922 0.054 Uiso 1 1 calc R
H40B H -0.0644 0.7022 0.8030 0.054 Uiso 1 1 calc R
C41 C -0.0818(6) 0.6753(3) 0.7302(2) 0.0350(13) Uani 1 1 d .
H41A H -0.0338 0.6400 0.7368 0.042 Uiso 1 1 calc R
H41B H -0.1572 0.6669 0.7080 0.042 Uiso 1 1 calc R
C42 C 0.3010(6) 0.6631(2) 0.48976(17) 0.0246(11) Uani 1 1 d .
H42 H 0.2697 0.6944 0.4685 0.029 Uiso 1 1 calc R
C43 C 0.4528(6) 0.6740(2) 0.49907(19) 0.0299(12) Uani 1 1 d .
H43A H 0.4908 0.6428 0.5183 0.036 Uiso 1 1 calc R
H43B H 0.4637 0.7088 0.5180 0.036 Uiso 1 1 calc R
C44 C 0.5303(7) 0.6793(3) 0.4497(2) 0.0430(16) Uani 1 1 d .
H44A H 0.4980 0.7127 0.4320 0.052 Uiso 1 1 calc R
H44B H 0.6269 0.6845 0.4564 0.052 Uiso 1 1 calc R
C45 C 0.5111(8) 0.6277(3) 0.4180(2) 0.0495(19) Uani 1 1 d .
H45A H 0.5549 0.5952 0.4336 0.059 Uiso 1 1 calc R
H45B H 0.5546 0.6339 0.3861 0.059 Uiso 1 1 calc R
C46 C 0.3603(9) 0.6146(3) 0.4100(2) 0.050(2) Uani 1 1 d .
H46A H 0.3518 0.5796 0.3912 0.060 Uiso 1 1 calc R
H46B H 0.3195 0.6451 0.3907 0.060 Uiso 1 1 calc R
C47 C 0.2818(7) 0.6083(2) 0.4593(2) 0.0359(14) Uani 1 1 d .
H47A H 0.1856 0.6021 0.4528 0.043 Uiso 1 1 calc R
H47B H 0.3164 0.5758 0.4777 0.043 Uiso 1 1 calc R
C48 C 0.1668(6) 0.5227(2) 0.63216(18) 0.0246(11) Uani 1 1 d .
H48 H 0.2525 0.5229 0.6510 0.030 Uiso 1 1 calc R
C49 C 0.0525(7) 0.5033(2) 0.66654(19) 0.0297(13) Uani 1 1 d .
C50 C 0.0878(8) 0.4741(2) 0.7104(2) 0.0427(16) Uani 1 1 d .
H50 H 0.1789 0.4694 0.7193 0.051 Uiso 1 1 calc R
C51 C -0.0155(11) 0.4528(3) 0.7400(3) 0.063(2) Uani 1 1 d .
H51 H 0.0070 0.4331 0.7688 0.076 Uiso 1 1 calc R
C52 C -0.1481(11) 0.4598(3) 0.7280(3) 0.067(3) Uani 1 1 d .
H52 H -0.2157 0.4448 0.7485 0.080 Uiso 1 1 calc R
C53 C -0.1847(9) 0.4893(3) 0.6851(3) 0.056(2) Uani 1 1 d .
H53 H -0.2761 0.4945 0.6769 0.068 Uiso 1 1 calc R
C54 C -0.0816(7) 0.5108(3) 0.6549(2) 0.0406(15) Uani 1 1 d .
H54 H -0.1047 0.5307 0.6263 0.049 Uiso 1 1 calc R
C55 C 0.1792(6) 0.4788(2) 0.59078(18) 0.0244(11) Uani 1 1 d .
C56 C 0.1004(6) 0.4801(2) 0.54793(19) 0.0278(11) Uani 1 1 d .
H56 H 0.0397 0.5101 0.5428 0.033 Uiso 1 1 calc R
C57 C 0.1111(6) 0.4377(2) 0.5131(2) 0.0336(13) Uani 1 1 d .
H57 H 0.0597 0.4398 0.4842 0.040 Uiso 1 1 calc R
C58 C 0.1970(7) 0.3920(2) 0.5204(2) 0.0375(14) Uani 1 1 d .
H58 H 0.2041 0.3635 0.4966 0.045 Uiso 1 1 calc R
C59 C 0.2724(7) 0.3892(2) 0.5635(2) 0.0382(14) Uani 1 1 d .
H59 H 0.3285 0.3579 0.5694 0.046 Uiso 1 1 calc R
C60 C 0.2647(6) 0.4329(2) 0.5980(2) 0.0315(12) Uani 1 1 d .
H60 H 0.3180 0.4312 0.6265 0.038 Uiso 1 1 calc R
F5 F 0.2643(5) 0.4212(3) 0.40747(16) 0.0860(18) Uani 1 1 d .
F6 F 0.2151(5) 0.38572(19) 0.33371(15) 0.0621(12) Uani 1 1 d .
F7 F 0.1184(4) 0.34866(18) 0.40337(14) 0.0543(10) Uani 1 1 d .
F8 F 0.0538(5) 0.4338(2) 0.3754(2) 0.0874(17) Uani 1 1 d .
B2 B 0.1612(7) 0.3982(3) 0.3806(3) 0.0404(16) Uani 1 1 d .
F1 F 0.4427(4) 0.67427(16) 0.63797(13) 0.0473(9) Uani 1 1 d .
F2 F 0.6190(5) 0.6578(3) 0.68858(19) 0.095(2) Uani 1 1 d .
F3 F 0.6316(5) 0.6360(2) 0.60690(17) 0.0666(13) Uani 1 1 d .
F4 F 0.4965(5) 0.58303(19) 0.65695(15) 0.0612(11) Uani 1 1 d .
B1 B 0.5508(8) 0.6365(3) 0.6486(3) 0.0446(18) Uani 1 1 d .
N3 N -0.0361(14) 0.6351(5) 0.3931(3) 0.119(4) Uani 1 1 d .
C61 C 0.0192(12) 0.6026(5) 0.3675(4) 0.084(3) Uani 1 1 d .
C62 C 0.0876(12) 0.5612(4) 0.3348(4) 0.099(4) Uani 1 1 d .
H62A H 0.0349 0.5563 0.3051 0.148 Uiso 1 1 calc GR
H62B H 0.0958 0.5253 0.3516 0.148 Uiso 1 1 calc GR
H62C H 0.1769 0.5750 0.3264 0.148 Uiso 1 1 calc GR

loop_
_atom_site_aniso_label
_atom_site_aniso_U_11
_atom_site_aniso_U_22
_atom_site_aniso_U_33
_atom_site_aniso_U_23
_atom_site_aniso_U_13
_atom_site_aniso_U_12
Ni1 0.0244(3) 0.0181(3) 0.0114(3) -0.0004(2) 0.0003(2) -0.0013(3)
P1 0.0240(7) 0.0189(6) 0.0137(5) 0.0007(5) 0.0018(5) -0.0003(5)
P2 0.0252(6) 0.0212(6) 0.0140(5) -0.0005(5) 0.0001(5) -0.0022(5)
P3 0.0216(6) 0.0236(6) 0.0142(5) -0.0015(5) 0.0009(5) -0.0018(5)
P4 0.0238(7) 0.0194(6) 0.0125(5) 0.0003(5) 0.0004(5) -0.0016(5)
N1 0.026(2) 0.020(2) 0.0152(19) 0.0001(16) -0.0010(17) -0.0043(17)
N2 0.025(2) 0.0183(19) 0.0118(17) 0.0003(15) 0.0018(16) -0.0031(16)
C1 0.023(3) 0.023(2) 0.017(2) -0.0023(19) 0.001(2) 0.001(2)
C2 0.035(3) 0.021(2) 0.016(2) 0.0004(19) 0.003(2) -0.001(2)
C3 0.019(3) 0.036(3) 0.022(2) -0.001(2) 0.000(2) 0.000(2)
C4 0.020(2) 0.028(3) 0.024(3) 0.002(2) 0.003(2) 0.001(2)
C5 0.029(3) 0.023(2) 0.018(2) 0.0018(19) 0.004(2) -0.003(2)
C6 0.030(3) 0.021(2) 0.011(2) -0.0009(18) 0.0021(19) 0.002(2)
C7 0.041(3) 0.029(3) 0.018(2) 0.008(2) 0.008(2) 0.001(2)
C8 0.063(5) 0.034(3) 0.017(3) 0.008(2) 0.010(3) 0.012(3)
C9 0.056(4) 0.045(3) 0.015(2) 0.005(2) -0.002(3) 0.013(3)
C10 0.050(4) 0.042(3) 0.022(3) -0.001(2) -0.011(2) 0.004(3)
C11 0.044(3) 0.029(3) 0.016(2) 0.001(2) -0.002(2) 0.005(2)
C12 0.027(3) 0.027(2) 0.012(2) -0.0022(18) 0.000(2) -0.002(2)
C13 0.043(4) 0.028(3) 0.020(3) -0.003(2) -0.006(2) -0.006(2)
C14 0.050(4) 0.038(3) 0.018(2) -0.010(2) -0.008(3) 0.002(3)
C15 0.049(4) 0.050(3) 0.016(3) 0.001(2) -0.005(3) 0.003(3)
C16 0.055(4) 0.036(3) 0.016(2) 0.008(2) -0.005(3) 0.002(3)
C17 0.032(3) 0.030(3) 0.015(2) -0.0004(19) -0.002(2) 0.002(2)
C18 0.030(3) 0.018(2) 0.024(3) -0.0020(19) 0.007(2) -0.003(2)
C19 0.032(3) 0.016(2) 0.019(2) -0.0007(18) 0.002(2) -0.003(2)
C20 0.023(3) 0.028(3) 0.033(3) 0.001(2) 0.001(2) 0.001(2)
C21 0.043(4) 0.035(3) 0.032(3) 0.011(2) -0.012(3) 0.002(3)
C22 0.042(4) 0.030(3) 0.021(3) 0.006(2) 0.001(2) -0.009(2)
C23 0.035(3) 0.024(3) 0.025(3) -0.004(2) 0.007(2) -0.004(2)
C24 0.027(3) 0.018(2) 0.027(3) 0.002(2) -0.003(2) -0.003(2)
C25 0.067(5) 0.018(2) 0.021(3) 0.000(2) 0.009(3) -0.010(3)
C26 0.112(7) 0.034(3) 0.036(4) -0.009(3) 0.023(4) -0.009(4)
C27 0.149(10) 0.044(4) 0.033(4) -0.014(3) 0.029(5) -0.020(5)
C28 0.152(11) 0.065(6) 0.035(4) -0.001(4) -0.017(6) -0.047(7)
C29 0.091(7) 0.079(6) 0.041(4) 0.017(4) -0.022(4) -0.040(5)
C30 0.060(5) 0.051(4) 0.028(3) 0.003(3) -0.005(3) -0.015(3)
C31 0.030(3) 0.024(2) 0.015(2) 0.0014(18) 0.000(2) -0.004(2)
C32 0.026(3) 0.019(2) 0.015(2) 0.0028(18) 0.002(2) -0.003(2)
C33 0.020(3) 0.037(3) 0.023(2) -0.001(2) -0.004(2) -0.004(2)
C34 0.028(3) 0.036(3) 0.020(2) 0.000(2) -0.007(2) -0.002(2)
C35 0.024(3) 0.031(3) 0.019(2) -0.003(2) -0.008(2) -0.003(2)
C36 0.022(3) 0.038(3) 0.017(2) -0.007(2) 0.002(2) -0.003(2)
C37 0.032(3) 0.031(3) 0.030(3) -0.006(2) 0.005(2) 0.000(2)
C38 0.036(3) 0.048(4) 0.039(3) -0.019(3) 0.010(3) 0.001(3)
C39 0.038(4) 0.071(5) 0.030(3) -0.020(3) 0.018(3) -0.006(3)
C40 0.044(4) 0.063(4) 0.029(3) -0.006(3) 0.014(3) -0.008(3)
C41 0.037(3) 0.041(3) 0.027(3) -0.002(2) 0.008(2) -0.005(3)
C42 0.041(3) 0.020(2) 0.013(2) 0.0043(19) 0.001(2) 0.005(2)
C43 0.036(3) 0.029(3) 0.024(3) 0.004(2) 0.015(2) 0.005(2)
C44 0.055(4) 0.040(3) 0.034(3) 0.010(3) 0.023(3) 0.009(3)
C45 0.080(6) 0.042(3) 0.026(3) 0.010(3) 0.029(3) 0.017(3)
C46 0.097(6) 0.036(3) 0.018(3) -0.004(2) 0.010(3) 0.015(4)
C47 0.062(4) 0.026(3) 0.019(3) -0.004(2) 0.002(3) 0.006(3)
C48 0.032(3) 0.023(2) 0.019(2) 0.0028(19) -0.003(2) -0.003(2)
C49 0.053(4) 0.018(2) 0.018(2) -0.001(2) 0.008(2) -0.005(2)
C50 0.079(5) 0.027(3) 0.021(3) 0.005(2) 0.008(3) 0.000(3)
C51 0.118(8) 0.036(4) 0.036(4) 0.009(3) 0.032(4) -0.007(4)
C52 0.101(7) 0.043(4) 0.058(5) -0.006(3) 0.053(5) -0.020(4)
C53 0.061(5) 0.042(4) 0.067(5) -0.014(3) 0.030(4) -0.017(3)
C54 0.051(4) 0.036(3) 0.034(3) -0.004(3) 0.016(3) -0.012(3)
C55 0.031(3) 0.022(2) 0.020(2) 0.0041(19) 0.005(2) -0.005(2)
C56 0.033(3) 0.026(3) 0.025(3) 0.001(2) -0.001(2) -0.001(2)
C57 0.036(3) 0.037(3) 0.028(3) -0.005(2) -0.001(2) -0.004(2)
C58 0.048(4) 0.031(3) 0.033(3) -0.010(2) 0.012(3) -0.011(3)
C59 0.052(4) 0.027(3) 0.036(3) 0.005(2) 0.012(3) 0.006(3)
C60 0.040(3) 0.027(3) 0.027(3) 0.005(2) 0.001(2) -0.002(2)
F5 0.067(3) 0.154(5) 0.037(2) -0.010(3) 0.004(2) -0.050(3)
F6 0.083(3) 0.070(3) 0.034(2) 0.0026(19) 0.011(2) -0.002(2)
F7 0.056(3) 0.062(3) 0.045(2) 0.0134(18) 0.0069(19) 0.006(2)
F8 0.049(3) 0.082(3) 0.131(5) 0.043(3) 0.025(3) 0.030(2)
B2 0.030(4) 0.060(5) 0.031(4) -0.003(3) -0.003(3) 0.006(3)
F1 0.054(2) 0.047(2) 0.041(2) -0.0052(16) 0.0006(17) -0.0071(18)
F2 0.050(3) 0.159(5) 0.077(3) -0.076(4) -0.033(2) 0.030(3)
F3 0.059(3) 0.077(3) 0.064(3) -0.030(2) 0.027(2) -0.022(2)
F4 0.071(3) 0.063(3) 0.049(2) 0.019(2) -0.009(2) 0.001(2)
B1 0.039(4) 0.057(5) 0.039(4) -0.024(3) 0.001(3) -0.002(4)
N3 0.189(12) 0.110(8) 0.059(5) -0.006(5) -0.002(6) -0.027(8)
C61 0.096(8) 0.085(7) 0.072(6) 0.009(6) -0.024(6) -0.026(6)
C62 0.110(9) 0.069(6) 0.117(9) -0.002(6) -0.021(7) -0.019(6)

loop_
_atom_type_symbol
_atom_type_description
_atom_type_scat_dispersion_real
_atom_type_scat_dispersion_imag
_atom_type_scat_source
C C 0.0033 0.0016 'International Tables Vol C Tables 4.2.6.8 and 6.1.1.4'
H H 0.0000 0.0000 'International Tables Vol C Tables 4.2.6.8 and 6.1.1.4'
B B 0.0013 0.0007 'International Tables Vol C Tables 4.2.6.8 and 6.1.1.4'
F F 0.0171 0.0103 'International Tables Vol C Tables 4.2.6.8 and 6.1.1.4'
N N 0.0061 0.0033 'International Tables Vol C Tables 4.2.6.8 and 6.1.1.4'
Ni Ni 0.3393 1.1124 'International Tables Vol C Tables 4.2.6.8 and 6.1.1.4'
P P 0.1023 0.0942 'International Tables Vol C Tables 4.2.6.8 and 6.1.1.4'

loop_
_geom_angle_atom_site_label_1
_geom_angle_atom_site_label_2
_geom_angle_atom_site_label_3
_geom_angle
P1 Ni1 P2 82.90(5)
P3 Ni1 P1 157.96(6)
P3 Ni1 P2 102.31(5)
P3 Ni1 P4 82.13(5)
P4 Ni1 P1 99.82(5)
P4 Ni1 P2 161.36(6)
C1 P1 Ni1 104.13(17)
C1 P1 C6 100.4(2)
C5 P1 Ni1 114.35(16)
C5 P1 C1 106.2(2)
C5 P1 C6 104.6(2)
C6 P1 Ni1 124.90(16)
C2 P2 Ni1 113.45(17)
C2 P2 C12 100.1(2)
C3 P2 Ni1 109.62(17)
C3 P2 C2 104.0(3)
C3 P2 C12 103.1(2)
C12 P2 Ni1 124.32(16)
C31 P3 Ni1 111.55(18)
C31 P3 C33 103.8(2)
C31 P3 C36 103.4(2)
C33 P3 Ni1 111.60(17)
C33 P3 C36 101.8(2)
C36 P3 Ni1 122.68(18)
C32 P4 Ni1 110.36(17)
C35 P4 Ni1 114.12(17)
C35 P4 C32 104.7(2)
C35 P4 C42 104.7(2)
C42 P4 Ni1 119.55(18)
C42 P4 C32 101.7(2)
C1 N1 C18 111.6(4)
C2 N1 C1 109.6(4)
C2 N1 C18 112.6(4)
C31 N2 C48 107.2(4)
C32 N2 C31 111.6(4)
C32 N2 C48 111.3(4)
P1 C1 H1A 109.3
P1 C1 H1B 109.3
N1 C1 P1 111.6(3)
N1 C1 H1A 109.3
N1 C1 H1B 109.3
H1A C1 H1B 108.0
P2 C2 H2A 109.5
P2 C2 H2B 109.5
N1 C2 P2 110.9(3)
N1 C2 H2A 109.5
N1 C2 H2B 109.5
H2A C2 H2B 108.0
P2 C3 H3A 108.1
P2 C3 H3B 108.1
H3A C3 H3B 107.3
C4 C3 P2 116.7(4)
C4 C3 H3A 108.1
C4 C3 H3B 108.1
C3 C4 H4A 108.5
C3 C4 H4B 108.5
C3 C4 C5 115.2(4)
H4A C4 H4B 107.5
C5 C4 H4A 108.5
C5 C4 H4B 108.5
P1 C5 H5A 108.9
P1 C5 H5B 108.9
C4 C5 P1 113.3(3)
C4 C5 H5A 108.9
C4 C5 H5B 108.9
H5A C5 H5B 107.7
P1 C6 H6 107.1
C7 C6 P1 113.0(3)
C7 C6 H6 107.1
C11 C6 P1 111.4(3)
C11 C6 H6 107.1
C11 C6 C7 110.9(4)
C6 C7 H7A 109.7
C6 C7 H7B 109.7
C6 C7 C8 109.9(5)
H7A C7 H7B 108.2
C8 C7 H7A 109.7
C8 C7 H7B 109.7
C7 C8 H8A 109.5
C7 C8 H8B 109.5
H8A C8 H8B 108.1
C9 C8 C7 110.8(5)
C9 C8 H8A 109.5
C9 C8 H8B 109.5
C8 C9 H9A 109.3
C8 C9 H9B 109.3
C8 C9 C10 111.4(5)
H9A C9 H9B 108.0
C10 C9 H9A 109.3
C10 C9 H9B 109.3
C9 C10 H10A 109.5
C9 C10 H10B 109.5
C9 C10 C11 110.7(5)
H10A C10 H10B 108.1
C11 C10 H10A 109.5
C11 C10 H10B 109.5
C6 C11 C10 111.2(4)
C6 C11 H11A 109.4
C6 C11 H11B 109.4
C10 C11 H11A 109.4
C10 C11 H11B 109.4
H11A C11 H11B 108.0
P2 C12 H12 107.1
C13 C12 P2 113.2(3)
C13 C12 H12 107.1
C17 C12 P2 113.2(3)
C17 C12 H12 107.1
C17 C12 C13 108.8(4)
C12 C13 H13A 109.8
C12 C13 H13B 109.8
H13A C13 H13B 108.3
C14 C13 C12 109.2(4)
C14 C13 H13A 109.8
C14 C13 H13B 109.8
C13 C14 H14A 109.3
C13 C14 H14B 109.3
H14A C14 H14B 107.9
C15 C14 C13 111.8(5)
C15 C14 H14A 109.3
C15 C14 H14B 109.3
C14 C15 H15A 109.2
C14 C15 H15B 109.2
H15A C15 H15B 107.9
C16 C15 C14 112.0(5)
C16 C15 H15A 109.2
C16 C15 H15B 109.2
C15 C16 H16A 109.5
C15 C16 H16B 109.5
C15 C16 C17 110.7(5)
H16A C16 H16B 108.1
C17 C16 H16A 109.5
C17 C16 H16B 109.5
C12 C17 C16 109.9(4)
C12 C17 H17A 109.7
C12 C17 H17B 109.7
C16 C17 H17A 109.7
C16 C17 H17B 109.7
H17A C17 H17B 108.2
N1 C18 H18 108.5
N1 C18 C19 109.0(4)
N1 C18 C25 110.5(4)
C19 C18 H18 108.5
C19 C18 C25 111.8(4)
C25 C18 H18 108.5
C20 C19 C18 120.8(5)
C24 C19 C18 120.7(5)
C24 C19 C20 118.4(5)
C19 C20 H20 120.1
C19 C20 C21 119.8(5)
C21 C20 H20 120.1
C20 C21 H21 119.5
C22 C21 C20 121.1(5)
C22 C21 H21 119.5
C21 C22 H22 120.0
C21 C22 C23 119.9(5)
C23 C22 H22 120.0
C22 C23 H23 119.9
C22 C23 C24 120.2(5)
C24 C23 H23 119.9
C19 C24 C23 120.5(5)
C19 C24 H24 119.7
C23 C24 H24 119.7
C26 C25 C18 119.2(7)
C30 C25 C18 123.0(5)
C30 C25 C26 117.9(7)
C25 C26 H26 120.8
C25 C26 C27 118.4(9)
C27 C26 H26 120.8
C26 C27 H27 119.7
C28 C27 C26 120.5(8)
C28 C27 H27 119.7
C27 C28 H28 120.4
C29 C28 C27 119.2(8)
C29 C28 H28 120.4
C28 C29 H29 119.1
C28 C29 C30 121.7(10)
C30 C29 H29 119.1
C25 C30 C29 122.2(8)
C25 C30 H30 118.9
C29 C30 H30 118.9
P3 C31 H31A 109.0
P3 C31 H31B 109.0
N2 C31 P3 113.1(3)
N2 C31 H31A 109.0
N2 C31 H31B 109.0
H31A C31 H31B 107.8
P4 C32 H32A 108.9
P4 C32 H32B 108.9
N2 C32 P4 113.4(3)
N2 C32 H32A 108.9
N2 C32 H32B 108.9
H32A C32 H32B 107.7
P3 C33 H33A 108.3
P3 C33 H33B 108.3
H33A C33 H33B 107.4
C34 C33 P3 115.8(4)
C34 C33 H33A 108.3
C34 C33 H33B 108.3
C33 C34 H34A 108.9
C33 C34 H34B 108.9
H34A C34 H34B 107.7
C35 C34 C33 113.4(4)
C35 C34 H34A 108.9
C35 C34 H34B 108.9
P4 C35 H35A 109.0
P4 C35 H35B 109.0
C34 C35 P4 113.1(3)
C34 C35 H35A 109.0
C34 C35 H35B 109.0
H35A C35 H35B 107.8
P3 C36 H36 107.2
C37 C36 P3 110.6(4)
C37 C36 H36 107.2
C37 C36 C41 111.2(4)
C41 C36 P3 113.2(4)
C41 C36 H36 107.2
C36 C37 H37A 109.2
C36 C37 H37B 109.2
H37A C37 H37B 107.9
C38 C37 C36 112.0(5)
C38 C37 H37A 109.2
C38 C37 H37B 109.2
C37 C38 H38A 109.6
C37 C38 H38B 109.6
H38A C38 H38B 108.2
C39 C38 C37 110.1(5)
C39 C38 H38A 109.6
C39 C38 H38B 109.6
C38 C39 H39A 109.2
C38 C39 H39B 109.2
H39A C39 H39B 107.9
C40 C39 C38 111.9(5)
C40 C39 H39A 109.2
C40 C39 H39B 109.2
C39 C40 H40A 109.2
C39 C40 H40B 109.2
C39 C40 C41 111.9(5)
H40A C40 H40B 107.9
C41 C40 H40A 109.2
C41 C40 H40B 109.2
C36 C41 C40 111.5(5)
C36 C41 H41A 109.3
C36 C41 H41B 109.3
C40 C41 H41A 109.3
C40 C41 H41B 109.3
H41A C41 H41B 108.0
P4 C42 H42 106.0
C43 C42 P4 112.8(3)
C43 C42 H42 106.0
C43 C42 C47 110.3(4)
C47 C42 P4 115.2(4)
C47 C42 H42 106.0
C42 C43 H43A 109.5
C42 C43 H43B 109.5
C42 C43 C44 110.6(5)
H43A C43 H43B 108.1
C44 C43 H43A 109.5
C44 C43 H43B 109.5
C43 C44 H44A 109.3
C43 C44 H44B 109.3
H44A C44 H44B 108.0
C45 C44 C43 111.6(5)
C45 C44 H44A 109.3
C45 C44 H44B 109.3
C44 C45 H45A 109.3
C44 C45 H45B 109.3
C44 C45 C46 111.5(5)
H45A C45 H45B 108.0
C46 C45 H45A 109.3
C46 C45 H45B 109.3
C45 C46 H46A 109.1
C45 C46 H46B 109.1
C45 C46 C47 112.4(5)
H46A C46 H46B 107.9
C47 C46 H46A 109.1
C47 C46 H46B 109.1
C42 C47 C46 108.7(5)
C42 C47 H47A 110.0
C42 C47 H47B 110.0
C46 C47 H47A 110.0
C46 C47 H47B 110.0
H47A C47 H47B 108.3
N2 C48 H48 108.4
N2 C48 C49 110.0(4)
N2 C48 C55 113.8(4)
C49 C48 H48 108.4
C55 C48 H48 108.4
C55 C48 C49 107.7(4)
C50 C49 C48 118.4(6)
C54 C49 C48 122.0(5)
C54 C49 C50 119.5(6)
C49 C50 H50 120.6
C51 C50 C49 118.7(7)
C51 C50 H50 120.6
C50 C51 H51 119.3
C52 C51 C50 121.5(7)
C52 C51 H51 119.3
C51 C52 H52 119.8
C51 C52 C53 120.4(7)
C53 C52 H52 119.8
C52 C53 H53 120.7
C54 C53 C52 118.6(8)
C54 C53 H53 120.7
C49 C54 C53 121.2(7)
C49 C54 H54 119.4
C53 C54 H54 119.4
C56 C55 C48 123.4(5)
C60 C55 C48 118.2(5)
C60 C55 C56 118.2(5)
C55 C56 H56 119.6
C57 C56 C55 120.7(5)
C57 C56 H56 119.6
C56 C57 H57 119.6
C56 C57 C58 120.9(6)
C58 C57 H57 119.6
C57 C58 H58 120.5
C57 C58 C59 119.1(5)
C59 C58 H58 120.5
C58 C59 H59 119.9
C58 C59 C60 120.1(5)
C60 C59 H59 119.9
C55 C60 C59 121.0(5)
C55 C60 H60 119.5
C59 C60 H60 119.5
F5 B2 F6 106.6(6)
F5 B2 F7 108.8(6)
F7 B2 F6 110.0(6)
F8 B2 F5 112.9(7)
F8 B2 F6 109.2(6)
F8 B2 F7 109.3(6)
F2 B1 F1 107.3(5)
F2 B1 F3 111.7(6)
F2 B1 F4 113.1(7)
F3 B1 F1 105.8(6)
F3 B1 F4 110.3(5)
F4 B1 F1 108.3(6)
N3 C61 C62 179.4(13)
C61 C62 H62A 109.5
C61 C62 H62B 109.5
C61 C62 H62C 109.5
H62A C62 H62B 109.5
H62A C62 H62C 109.5
H62B C62 H62C 109.5

loop_
_geom_bond_atom_site_label_1
_geom_bond_atom_site_label_2
_geom_bond_distance
Ni1 P1 2.2390(13)
Ni1 P2 2.2770(13)
Ni1 P3 2.2332(14)
Ni1 P4 2.2352(14)
P1 C1 1.840(5)
P1 C5 1.825(6)
P1 C6 1.855(5)
P2 C2 1.853(5)
P2 C3 1.837(5)
P2 C12 1.863(5)
P3 C31 1.844(5)
P3 C33 1.846(5)
P3 C36 1.852(5)
P4 C32 1.845(5)
P4 C35 1.836(5)
P4 C42 1.841(5)
N1 C1 1.455(6)
N1 C2 1.448(6)
N1 C18 1.498(6)
N2 C31 1.465(6)
N2 C32 1.465(6)
N2 C48 1.488(6)
C1 H1A 0.9700
C1 H1B 0.9700
C2 H2A 0.9700
C2 H2B 0.9700
C3 H3A 0.9700
C3 H3B 0.9700
C3 C4 1.525(7)
C4 H4A 0.9700
C4 H4B 0.9700
C4 C5 1.532(7)
C5 H5A 0.9700
C5 H5B 0.9700
C6 H6 0.9800
C6 C7 1.542(7)
C6 C11 1.516(7)
C7 H7A 0.9700
C7 H7B 0.9700
C7 C8 1.543(7)
C8 H8A 0.9700
C8 H8B 0.9700
C8 C9 1.497(10)
C9 H9A 0.9700
C9 H9B 0.9700
C9 C10 1.513(9)
C10 H10A 0.9700
C10 H10B 0.9700
C10 C11 1.544(7)
C11 H11A 0.9700
C11 H11B 0.9700
C12 H12 0.9800
C12 C13 1.545(7)
C12 C17 1.524(7)
C13 H13A 0.9700
C13 H13B 0.9700
C13 C14 1.538(7)
C14 H14A 0.9700
C14 H14B 0.9700
C14 C15 1.516(8)
C15 H15A 0.9700
C15 H15B 0.9700
C15 C16 1.504(8)
C16 H16A 0.9700
C16 H16B 0.9700
C16 C17 1.549(7)
C17 H17A 0.9700
C17 H17B 0.9700
C18 H18 0.9800
C18 C19 1.520(7)
C18 C25 1.532(8)
C19 C20 1.387(8)
C19 C24 1.386(8)
C20 H20 0.9300
C20 C21 1.399(8)
C21 H21 0.9300
C21 C22 1.354(9)
C22 H22 0.9300
C22 C23 1.362(8)
C23 H23 0.9300
C23 C24 1.398(7)
C24 H24 0.9300
C25 C26 1.389(9)
C25 C30 1.352(10)
C26 H26 0.9300
C26 C27 1.451(12)
C27 H27 0.9300
C27 C28 1.348(15)
C28 H28 0.9300
C28 C29 1.329(14)
C29 H29 0.9300
C29 C30 1.378(10)
C30 H30 0.9300
C31 H31A 0.9700
C31 H31B 0.9700
C32 H32A 0.9700
C32 H32B 0.9700
C33 H33A 0.9700
C33 H33B 0.9700
C33 C34 1.532(7)
C34 H34A 0.9700
C34 H34B 0.9700
C34 C35 1.511(7)
C35 H35A 0.9700
C35 H35B 0.9700
C36 H36 0.9800
C36 C37 1.522(8)
C36 C41 1.524(8)
C37 H37A 0.9700
C37 H37B 0.9700
C37 C38 1.521(7)
C38 H38A 0.9700
C38 H38B 0.9700
C38 C39 1.501(9)
C39 H39A 0.9700
C39 H39B 0.9700
C39 C40 1.493(10)
C40 H40A 0.9700
C40 H40B 0.9700
C40 C41 1.538(8)
C41 H41A 0.9700
C41 H41B 0.9700
C42 H42 0.9800
C42 C43 1.529(8)
C42 C47 1.536(7)
C43 H43A 0.9700
C43 H43B 0.9700
C43 C44 1.538(7)
C44 H44A 0.9700
C44 H44B 0.9700
C44 C45 1.495(9)
C45 H45A 0.9700
C45 H45B 0.9700
C45 C46 1.524(11)
C46 H46A 0.9700
C46 H46B 0.9700
C46 C47 1.544(8)
C47 H47A 0.9700
C47 H47B 0.9700
C48 H48 0.9800
C48 C49 1.523(8)
C48 C55 1.523(7)
C49 C50 1.411(8)
C49 C54 1.361(9)
C50 H50 0.9300
C50 C51 1.383(10)
C51 H51 0.9300
C51 C52 1.349(13)
C52 H52 0.9300
C52 C53 1.396(12)
C53 H53 0.9300
C53 C54 1.392(9)
C54 H54 0.9300
C55 C56 1.391(7)
C55 C60 1.379(8)
C56 H56 0.9300
C56 C57 1.374(7)
C57 H57 0.9300
C57 C58 1.375(8)
C58 H58 0.9300
C58 C59 1.379(9)
C59 H59 0.9300
C59 C60 1.388(8)
C60 H60 0.9300
F5 B2 1.356(9)
F6 B2 1.401(8)
F7 B2 1.379(9)
F8 B2 1.350(8)
F1 B1 1.410(9)
F2 B1 1.364(8)
F3 B1 1.375(9)
F4 B1 1.381(9)
N3 C61 1.164(15)
C61 C62 1.473(17)
C62 H62A 0.9600
C62 H62B 0.9600
C62 H62C 0.9600

loop_
_geom_torsion_atom_site_label_1
_geom_torsion_atom_site_label_2
_geom_torsion_atom_site_label_3
_geom_torsion_atom_site_label_4
_geom_torsion
Ni1 P1 C1 N1 84.1(3)
Ni1 P1 C5 C4 -7.3(4)
Ni1 P1 C6 C7 174.2(3)
Ni1 P1 C6 C11 48.6(4)
Ni1 P2 C2 N1 -64.3(4)
Ni1 P2 C3 C4 17.6(4)
Ni1 P2 C12 C13 174.1(3)
Ni1 P2 C12 C17 49.7(4)
Ni1 P3 C31 N2 -71.3(4)
Ni1 P3 C33 C34 11.1(5)
Ni1 P3 C36 C37 57.1(4)
Ni1 P3 C36 C41 -177.4(3)
Ni1 P4 C32 N2 72.9(4)
Ni1 P4 C35 C34 -11.5(4)
Ni1 P4 C42 C43 46.5(4)
Ni1 P4 C42 C47 174.3(3)
P1 C6 C7 C8 178.1(4)
P1 C6 C11 C10 -177.9(4)
P2 C3 C4 C5 56.5(6)
P2 C12 C13 C14 173.2(4)
P2 C12 C17 C16 -172.2(4)
P3 C33 C34 C35 62.1(6)
P3 C36 C37 C38 -179.0(4)
P3 C36 C41 C40 -176.8(4)
P4 C42 C43 C44 -171.0(4)
P4 C42 C47 C46 172.9(4)
N1 C18 C19 C20 124.0(5)
N1 C18 C19 C24 -54.4(6)
N1 C18 C25 C26 -132.1(5)
N1 C18 C25 C30 49.5(7)
N2 C48 C49 C50 -137.0(5)
N2 C48 C49 C54 46.4(6)
N2 C48 C55 C56 -36.8(7)
N2 C48 C55 C60 148.9(5)
C1 P1 C5 C4 106.9(4)
C1 P1 C6 C7 58.7(4)
C1 P1 C6 C11 -67.0(4)
C1 N1 C2 P2 68.4(5)
C1 N1 C18 C19 -57.8(5)
C1 N1 C18 C25 179.0(4)
C2 P2 C3 C4 -104.0(4)
C2 P2 C12 C13 -58.2(4)
C2 P2 C12 C17 177.4(4)
C2 N1 C1 P1 -82.6(4)
C2 N1 C18 C19 178.4(4)
C2 N1 C18 C25 55.2(6)
C3 P2 C2 N1 54.8(4)
C3 P2 C12 C13 48.9(4)
C3 P2 C12 C17 -75.5(4)
C3 C4 C5 P1 -62.2(5)
C5 P1 C1 N1 -37.0(4)
C5 P1 C6 C7 -51.3(4)
C5 P1 C6 C11 -176.9(3)
C6 P1 C1 N1 -145.7(4)
C6 P1 C5 C4 -147.4(4)
C6 C7 C8 C9 57.4(6)
C7 C6 C11 C10 55.3(6)
C7 C8 C9 C10 -58.4(6)
C8 C9 C10 C11 56.8(6)
C9 C10 C11 C6 -55.2(6)
C11 C6 C7 C8 -56.0(6)
C12 P2 C2 N1 161.1(4)
C12 P2 C3 C4 151.9(4)
C12 C13 C14 C15 56.8(7)
C13 C12 C17 C16 61.0(6)
C13 C14 C15 C16 -54.5(7)
C14 C15 C16 C17 54.4(7)
C15 C16 C17 C12 -58.3(6)
C17 C12 C13 C14 -60.1(6)
C18 N1 C1 P1 151.9(3)
C18 N1 C2 P2 -166.7(3)
C18 C19 C20 C21 -177.5(5)
C18 C19 C24 C23 175.9(4)
C18 C25 C26 C27 -178.1(5)
C18 C25 C30 C29 177.4(6)
C19 C18 C25 C26 106.4(6)
C19 C18 C25 C30 -72.1(7)
C19 C20 C21 C22 1.4(9)
C20 C19 C24 C23 -2.5(7)
C20 C21 C22 C23 -2.2(9)
C21 C22 C23 C24 0.6(8)
C22 C23 C24 C19 1.8(7)
C24 C19 C20 C21 1.0(7)
C25 C18 C19 C20 -113.6(6)
C25 C18 C19 C24 68.0(6)
C25 C26 C27 C28 -0.5(11)
C26 C25 C30 C29 -1.1(9)
C26 C27 C28 C29 1.2(13)
C27 C28 C29 C30 -1.8(12)
C28 C29 C30 C25 1.8(11)
C30 C25 C26 C27 0.4(9)
C31 P3 C33 C34 -109.2(4)
C31 P3 C36 C37 -176.0(4)
C31 P3 C36 C41 -50.4(5)
C31 N2 C32 P4 -69.4(5)
C31 N2 C48 C49 62.9(5)
C31 N2 C48 C55 -176.1(4)
C32 P4 C35 C34 109.2(4)
C32 P4 C42 C43 -75.2(4)
C32 P4 C42 C47 52.5(4)
C32 N2 C31 P3 67.9(5)
C32 N2 C48 C49 -174.7(4)
C32 N2 C48 C55 -53.8(6)
C33 P3 C31 N2 49.1(4)
C33 P3 C36 C37 -68.5(4)
C33 P3 C36 C41 57.1(5)
C33 C34 C35 P4 -60.9(5)
C35 P4 C32 N2 -50.3(4)
C35 P4 C42 C43 175.9(4)
C35 P4 C42 C47 -56.3(4)
C36 P3 C31 N2 155.0(4)
C36 P3 C33 C34 143.6(4)
C36 C37 C38 C39 -56.7(7)
C37 C36 C41 C40 -51.5(6)
C37 C38 C39 C40 57.5(7)
C38 C39 C40 C41 -56.1(7)
C39 C40 C41 C36 52.8(7)
C41 C36 C37 C38 54.3(6)
C42 P4 C32 N2 -159.2(4)
C42 P4 C35 C34 -144.1(4)
C42 C43 C44 C45 -56.4(7)
C43 C42 C47 C46 -58.1(6)
C43 C44 C45 C46 54.1(7)
C44 C45 C46 C47 -55.1(7)
C45 C46 C47 C42 56.5(7)
C47 C42 C43 C44 58.7(6)
C48 N2 C31 P3 -169.9(3)
C48 N2 C32 P4 170.9(3)
C48 C49 C50 C51 -175.3(5)
C48 C49 C54 C53 175.4(5)
C48 C55 C56 C57 -176.5(5)
C48 C55 C60 C59 174.9(5)
C49 C48 C55 C56 85.4(6)
C49 C48 C55 C60 -88.9(6)
C49 C50 C51 C52 -0.7(10)
C50 C49 C54 C53 -1.2(9)
C50 C51 C52 C53 -0.3(11)
C51 C52 C53 C54 0.5(11)
C52 C53 C54 C49 0.2(9)
C54 C49 C50 C51 1.4(8)
C55 C48 C49 C50 98.5(5)
C55 C48 C49 C54 -78.2(6)
C55 C56 C57 C58 2.0(8)
C56 C55 C60 C59 0.3(8)
C56 C57 C58 C59 0.3(9)
C57 C58 C59 C60 -2.2(9)
C58 C59 C60 C55 1.9(9)
C60 C55 C56 C57 -2.2(8)

loop_
_twin_individual_id
_twin_individual_mass_fraction_refined
1 0.530(16)
2 0.470(16)
